data_1572134
loop_
_publ_author_name
'Chen, Tianhong'
'Ma, Yu-Juan'
'Xiao, Guowei'
'Fang, Xiaoyu'
'Liu, Yumin'
'Li, Kangjing'
'Yan, Dongpeng'

_publ_section_title
;
 The trade-off anionic modulation in metal-organic glasses showing
 color-tunable persistent luminescence.
;
_journal_issue 20
_journal_name_full 'Materials horizons'
_journal_page_first 4951
_journal_page_last 4960
_journal_paper_doi 10.1039/d4mh00771a
_journal_volume 11
_journal_year 2024
_chemical_formula_sum 'C16 H14 Br2 N4 Zn'
_chemical_formula_weight 487.50
_chemical_name_systematic MeBIMZnBr
_space_group_crystal_system monoclinic
_space_group_IT_number 14
_space_group_name_Hall '-P 2yn'
_space_group_name_H-M_alt 'P 1 21/n 1'
_atom_sites_solution_hydrogens geom
_audit_creation_method SHELXL-2018/3
_audit_update_record
;
2024-06-12 deposited with the CCDC.	2024-07-16 downloaded from the CCDC.
;
_cell_angle_alpha 90
_cell_angle_beta 110.1050(10)
_cell_angle_gamma 90
_cell_formula_units_Z 4
_cell_length_a 12.6057(2)
_cell_length_b 9.93930(10)
_cell_length_c 14.6509(2)
_cell_measurement_reflns_used 17683
_cell_measurement_temperature 293(2)
_cell_measurement_theta_max 76.1160
_cell_measurement_theta_min 3.9760
_cell_volume 1723.78(4)
_computing_structure_refinement 'SHELXL-2018/3 (Sheldrick, 2018)'
_diffrn_ambient_temperature 293(2)
_diffrn_measured_fraction_theta_full 1.000
_diffrn_measured_fraction_theta_max 0.984
_diffrn_measurement_device_type 'XtaLAB Synergy R, DW system, HyPix'
_diffrn_radiation_type CuK\a
_diffrn_radiation_wavelength 1.54184
_diffrn_reflns_av_R_equivalents 0.0391
_diffrn_reflns_av_unetI/netI 0.0224
_diffrn_reflns_Laue_measured_fraction_full 1.000
_diffrn_reflns_Laue_measured_fraction_max 0.984
_diffrn_reflns_limit_h_max 15
_diffrn_reflns_limit_h_min -15
_diffrn_reflns_limit_k_max 12
_diffrn_reflns_limit_k_min -12
_diffrn_reflns_limit_l_max 15
_diffrn_reflns_limit_l_min -18
_diffrn_reflns_number 21144
_diffrn_reflns_point_group_measured_fraction_full 1.000
_diffrn_reflns_point_group_measured_fraction_max 0.984
_diffrn_reflns_theta_full 67.684
_diffrn_reflns_theta_max 76.425
_diffrn_reflns_theta_min 4.003
_exptl_absorpt_coefficient_mu 7.432
_exptl_absorpt_correction_T_max 1.00000
_exptl_absorpt_correction_T_min 0.79125
_exptl_absorpt_correction_type multi-scan
_exptl_crystal_colour 'clear intense colourless'
_exptl_crystal_density_diffrn 1.878
_exptl_crystal_description plate
_exptl_crystal_F_000 952
_exptl_crystal_size_max 0.250
_exptl_crystal_size_mid 0.200
_exptl_crystal_size_min 0.150
_refine_diff_density_max 0.501
_refine_diff_density_min -0.339
_refine_diff_density_rms 0.085
_refine_ls_extinction_coef 0.00044(5)
_refine_ls_extinction_expression Fc^*^=kFc[1+0.001xFc^2^\l^3^/sin(2\q)]^-1/4^
_refine_ls_extinction_method 'SHELXL-2018/3 (Sheldrick 2018)'
_refine_ls_goodness_of_fit_ref 1.103
_refine_ls_hydrogen_treatment constr
_refine_ls_matrix_type full
_refine_ls_number_parameters 211
_refine_ls_number_reflns 3560
_refine_ls_number_restraints 0
_refine_ls_restrained_S_all 1.103
_refine_ls_R_factor_all 0.0248
_refine_ls_R_factor_gt 0.0241
_refine_ls_shift/su_max 0.001
_refine_ls_shift/su_mean 0.000
_refine_ls_structure_factor_coef Fsqd
_refine_ls_weighting_details 'w=1/[\s^2^(Fo^2^)+(0.0271P)^2^+2.1517P] where P=(Fo^2^+2Fc^2^)/3'
_refine_ls_weighting_scheme calc
_refine_ls_wR_factor_gt 0.0605
_refine_ls_wR_factor_ref 0.0610
_reflns_Friedel_coverage 0.000
_reflns_number_gt 3464
_reflns_number_total 3560
_reflns_threshold_expression 'I > 2\s(I)'
_cod_data_source_file d4mh00771a2.cif
_cod_data_source_block 20210510f
_cod_depositor_comments 'Adding full bibliography for 1572132--1572134.cif.'
_cod_original_sg_symbol_H-M 'P 21/n'
_cod_database_code 1572134
_shelx_shelxl_version_number 2018/3
_shelx_space_group_comment
;
The symmetry employed for this shelxl refinement is uniquely defined
by the following loop, which should always be used as a source of
symmetry information in preference to the above space-group names.
They are only intended as comments.
;

loop_
_space_group_symop_operation_xyz
'x, y, z'
'-x+1/2, y+1/2, -z+1/2'
'-x, -y, -z'
'x-1/2, -y-1/2, z-1/2'

loop_
_atom_site_label
_atom_site_type_symbol
_atom_site_fract_x
_atom_site_fract_y
_atom_site_fract_z
_atom_site_U_iso_or_equiv
_atom_site_adp_type
_atom_site_occupancy
_atom_site_site_symmetry_order
_atom_site_calc_flag
_atom_site_refinement_flags_posn
_atom_site_refinement_flags_adp
_atom_site_refinement_flags_occupancy
_atom_site_disorder_assembly
_atom_site_disorder_group
Br1 Br 0.72299(2) 0.81572(2) 0.75980(2) 0.01746(8) Uani 1 1 d . . . . .
Br2 Br 0.63556(2) 0.54323(2) 0.91401(2) 0.01808(8) Uani 1 1 d . . . . .
Zn3 Zn 0.56783(2) 0.70264(3) 0.78625(2) 0.01296(9) Uani 1 1 d . . . . .
N5 N 0.46850(15) 0.63468(19) 0.65329(13) 0.0135(4) Uani 1 1 d . . . . .
N15 N 0.45858(15) 0.82310(19) 0.82372(13) 0.0142(4) Uani 1 1 d . . . . .
N12 N 0.36924(15) 0.6411(2) 0.49568(13) 0.0152(4) Uani 1 1 d . . . . .
H12 H 0.334269 0.673413 0.438785 0.018 Uiso 1 1 calc R U . . .
N22 N 0.32319(16) 0.8776(2) 0.88052(14) 0.0172(4) Uani 1 1 d . . . . .
H22 H 0.264491 0.869484 0.897301 0.021 Uiso 1 1 calc R U . . .
C4 C 0.42341(18) 0.7135(2) 0.57657(15) 0.0145(4) Uani 1 1 d . . . . .
C14 C 0.37080(19) 0.7783(2) 0.84474(15) 0.0157(4) Uani 1 1 d . . . . .
C6 C 0.44234(17) 0.5028(2) 0.62027(15) 0.0135(4) Uani 1 1 d . . . . .
C7 C 0.46914(18) 0.3805(2) 0.66941(16) 0.0158(4) Uani 1 1 d . . . . .
H7 H 0.510974 0.377133 0.735465 0.019 Uiso 1 1 calc R U . . .
C11 C 0.37991(17) 0.5058(2) 0.52044(15) 0.0143(4) Uani 1 1 d . . . . .
C21 C 0.38461(19) 0.9947(2) 0.88569(15) 0.0158(4) Uani 1 1 d . . . . .
C10 C 0.34180(18) 0.3894(2) 0.46623(16) 0.0175(4) Uani 1 1 d . . . . .
H10 H 0.300930 0.392703 0.399980 0.021 Uiso 1 1 calc R U . . .
C13 C 0.4283(2) 0.8630(2) 0.57619(17) 0.0203(5) Uani 1 1 d . . . . .
H13A H 0.383011 0.898614 0.611493 0.030 Uiso 1 1 calc R U . . .
H13B H 0.399910 0.895024 0.510392 0.030 Uiso 1 1 calc R U . . .
H13C H 0.505125 0.891867 0.606455 0.030 Uiso 1 1 calc R U . . .
C16 C 0.46940(18) 0.9597(2) 0.84873(15) 0.0138(4) Uani 1 1 d . . . . .
C8 C 0.43109(19) 0.2642(2) 0.61615(17) 0.0182(4) Uani 1 1 d . . . . .
H8 H 0.447687 0.181327 0.647246 0.022 Uiso 1 1 calc R U . . .
C17 C 0.54882(19) 1.0548(2) 0.84401(16) 0.0164(4) Uani 1 1 d . . . . .
H17 H 0.605140 1.033004 0.818964 0.020 Uiso 1 1 calc R U . . .
C9 C 0.36777(19) 0.2684(2) 0.51586(17) 0.0188(5) Uani 1 1 d . . . . .
H9 H 0.343007 0.188368 0.482447 0.023 Uiso 1 1 calc R U . . .
C20 C 0.3757(2) 1.1240(2) 0.91947(16) 0.0196(5) Uani 1 1 d . . . . .
H20 H 0.318987 1.146343 0.943926 0.023 Uiso 1 1 calc R U . . .
C19 C 0.4549(2) 1.2172(2) 0.91492(16) 0.0193(5) Uani 1 1 d . . . . .
H19 H 0.451628 1.304499 0.936685 0.023 Uiso 1 1 calc R U . . .
C23 C 0.3273(2) 0.6382(2) 0.83367(17) 0.0197(5) Uani 1 1 d . . . . .
H23A H 0.356130 0.589724 0.790520 0.030 Uiso 1 1 calc R U . . .
H23B H 0.246266 0.639464 0.807331 0.030 Uiso 1 1 calc R U . . .
H23C H 0.351400 0.594780 0.895999 0.030 Uiso 1 1 calc R U . . .
C18 C 0.5406(2) 1.1825(2) 0.87791(16) 0.0181(5) Uani 1 1 d . . . . .
H18 H 0.593022 1.247354 0.876268 0.022 Uiso 1 1 calc R U . . .

loop_
_atom_site_aniso_label
_atom_site_aniso_U_11
_atom_site_aniso_U_22
_atom_site_aniso_U_33
_atom_site_aniso_U_23
_atom_site_aniso_U_13
_atom_site_aniso_U_12
Br1 0.01361(12) 0.02615(14) 0.01266(12) -0.00413(8) 0.00457(9) -0.00519(8)
Br2 0.02007(13) 0.01761(13) 0.01365(12) 0.00090(8) 0.00205(9) 0.00219(8)
Zn3 0.01196(15) 0.01563(15) 0.01043(15) -0.00173(10) 0.00275(11) -0.00055(10)
N5 0.0116(8) 0.0166(9) 0.0107(8) -0.0017(7) 0.0019(7) -0.0010(7)
N15 0.0132(9) 0.0166(9) 0.0129(8) -0.0013(7) 0.0045(7) -0.0004(7)
N12 0.0125(8) 0.0201(9) 0.0106(8) 0.0013(7) 0.0006(7) 0.0001(7)
N22 0.0144(9) 0.0210(10) 0.0181(9) 0.0003(7) 0.0080(7) 0.0003(7)
C4 0.0104(10) 0.0199(11) 0.0131(10) -0.0002(8) 0.0039(8) -0.0005(8)
C14 0.0139(10) 0.0205(11) 0.0117(10) 0.0006(8) 0.0030(8) 0.0003(8)
C6 0.0108(9) 0.0184(10) 0.0116(9) -0.0035(8) 0.0040(8) -0.0022(8)
C7 0.0138(10) 0.0195(11) 0.0133(10) -0.0004(8) 0.0036(8) -0.0003(8)
C11 0.0100(9) 0.0207(11) 0.0123(10) -0.0009(8) 0.0040(8) -0.0002(8)
C21 0.0151(10) 0.0183(11) 0.0132(10) 0.0002(8) 0.0038(8) 0.0006(8)
C10 0.0110(9) 0.0273(12) 0.0138(10) -0.0045(9) 0.0040(8) -0.0006(8)
C13 0.0196(11) 0.0206(12) 0.0182(11) 0.0019(9) 0.0032(9) 0.0007(9)
C16 0.0147(10) 0.0159(10) 0.0092(9) -0.0005(7) 0.0021(8) 0.0027(8)
C8 0.0160(10) 0.0182(11) 0.0218(11) -0.0008(9) 0.0082(9) 0.0005(9)
C17 0.0158(10) 0.0186(11) 0.0152(10) 0.0002(8) 0.0059(8) 0.0005(8)
C9 0.0147(10) 0.0216(11) 0.0202(11) -0.0090(9) 0.0062(9) -0.0031(9)
C20 0.0212(11) 0.0225(12) 0.0156(10) -0.0010(9) 0.0072(9) 0.0059(9)
C19 0.0234(12) 0.0153(11) 0.0166(11) -0.0019(8) 0.0037(9) 0.0043(9)
C23 0.0183(11) 0.0201(11) 0.0210(11) -0.0020(9) 0.0072(9) -0.0050(9)
C18 0.0196(11) 0.0156(11) 0.0161(10) 0.0009(8) 0.0024(9) -0.0022(8)

loop_
_atom_type_symbol
_atom_type_description
_atom_type_scat_dispersion_real
_atom_type_scat_dispersion_imag
_atom_type_scat_source
C C 0.0181 0.0091 'International Tables Vol C Tables 4.2.6.8 and 6.1.1.4'
H H 0.0000 0.0000 'International Tables Vol C Tables 4.2.6.8 and 6.1.1.4'
Br Br -0.6763 1.2805 'International Tables Vol C Tables 4.2.6.8 and 6.1.1.4'
N N 0.0311 0.0180 'International Tables Vol C Tables 4.2.6.8 and 6.1.1.4'
Zn Zn -1.5491 0.6778 'International Tables Vol C Tables 4.2.6.8 and 6.1.1.4'

loop_
_geom_angle_atom_site_label_1
_geom_angle_atom_site_label_2
_geom_angle_atom_site_label_3
_geom_angle
_geom_angle_site_symmetry_1
_geom_angle_site_symmetry_3
_geom_angle_publ_flag
N5 Zn3 N15 101.68(7) . . ?
N5 Zn3 Br2 117.97(5) . . ?
N15 Zn3 Br2 105.83(5) . . ?
N5 Zn3 Br1 105.56(5) . . ?
N15 Zn3 Br1 115.60(5) . . ?
Br2 Zn3 Br1 110.331(14) . . ?
C4 N5 C6 106.20(18) . . ?
C4 N5 Zn3 123.95(15) . . ?
C6 N5 Zn3 129.59(14) . . ?
C14 N15 C16 106.21(18) . . ?
C14 N15 Zn3 124.17(15) . . ?
C16 N15 Zn3 128.76(15) . . ?
C4 N12 C11 108.16(18) . . ?
C4 N12 H12 125.9 . . ?
C11 N12 H12 125.9 . . ?
C14 N22 C21 108.69(18) . . ?
C14 N22 H22 125.7 . . ?
C21 N22 H22 125.7 . . ?
N5 C4 N12 111.6(2) . . ?
N5 C4 C13 125.9(2) . . ?
N12 C4 C13 122.5(2) . . ?
N15 C14 N22 111.3(2) . . ?
N15 C14 C23 126.6(2) . . ?
N22 C14 C23 122.1(2) . . ?
C7 C6 N5 130.77(19) . . ?
C7 C6 C11 120.5(2) . . ?
N5 C6 C11 108.78(19) . . ?
C8 C7 C6 117.5(2) . . ?
C8 C7 H7 121.3 . . ?
C6 C7 H7 121.3 . . ?
N12 C11 C10 132.3(2) . . ?
N12 C11 C6 105.23(19) . . ?
C10 C11 C6 122.5(2) . . ?
N22 C21 C20 133.0(2) . . ?
N22 C21 C16 104.91(19) . . ?
C20 C21 C16 122.1(2) . . ?
C9 C10 C11 116.7(2) . . ?
C9 C10 H10 121.7 . . ?
C11 C10 H10 121.7 . . ?
C4 C13 H13A 109.5 . . ?
C4 C13 H13B 109.5 . . ?
H13A C13 H13B 109.5 . . ?
C4 C13 H13C 109.5 . . ?
H13A C13 H13C 109.5 . . ?
H13B C13 H13C 109.5 . . ?
C17 C16 C21 120.5(2) . . ?
C17 C16 N15 130.6(2) . . ?
C21 C16 N15 108.89(19) . . ?
C7 C8 C9 121.6(2) . . ?
C7 C8 H8 119.2 . . ?
C9 C8 H8 119.2 . . ?
C18 C17 C16 117.4(2) . . ?
C18 C17 H17 121.3 . . ?
C16 C17 H17 121.3 . . ?
C10 C9 C8 121.3(2) . . ?
C10 C9 H9 119.4 . . ?
C8 C9 H9 119.4 . . ?
C19 C20 C21 117.0(2) . . ?
C19 C20 H20 121.5 . . ?
C21 C20 H20 121.5 . . ?
C20 C19 C18 121.1(2) . . ?
C20 C19 H19 119.4 . . ?
C18 C19 H19 119.4 . . ?
C14 C23 H23A 109.5 . . ?
C14 C23 H23B 109.5 . . ?
H23A C23 H23B 109.5 . . ?
C14 C23 H23C 109.5 . . ?
H23A C23 H23C 109.5 . . ?
H23B C23 H23C 109.5 . . ?
C17 C18 C19 121.8(2) . . ?
C17 C18 H18 119.1 . . ?
C19 C18 H18 119.1 . . ?

loop_
_geom_bond_atom_site_label_1
_geom_bond_atom_site_label_2
_geom_bond_distance
_geom_bond_site_symmetry_2
_geom_bond_publ_flag
Br1 Zn3 2.4000(4) . ?
Br2 Zn3 2.3758(4) . ?
Zn3 N5 2.0351(18) . ?
Zn3 N15 2.0375(19) . ?
N5 C4 1.327(3) . ?
N5 C6 1.397(3) . ?
N15 C14 1.324(3) . ?
N15 C16 1.401(3) . ?
N12 C4 1.353(3) . ?
N12 C11 1.387(3) . ?
N12 H12 0.8600 . ?
N22 C14 1.351(3) . ?
N22 C21 1.385(3) . ?
N22 H22 0.8600 . ?
C4 C13 1.488(3) . ?
C14 C23 1.485(3) . ?
C6 C7 1.394(3) . ?
C6 C11 1.403(3) . ?
C7 C8 1.385(3) . ?
C7 H7 0.9300 . ?
C11 C10 1.392(3) . ?
C21 C20 1.396(3) . ?
C21 C16 1.398(3) . ?
C10 C9 1.385(4) . ?
C10 H10 0.9300 . ?
C13 H13A 0.9600 . ?
C13 H13B 0.9600 . ?
C13 H13C 0.9600 . ?
C16 C17 1.396(3) . ?
C8 C9 1.411(3) . ?
C8 H8 0.9300 . ?
C17 C18 1.379(3) . ?
C17 H17 0.9300 . ?
C9 H9 0.9300 . ?
C20 C19 1.380(4) . ?
C20 H20 0.9300 . ?
C19 C18 1.408(3) . ?
C19 H19 0.9300 . ?
C23 H23A 0.9600 . ?
C23 H23B 0.9600 . ?
C23 H23C 0.9600 . ?
C18 H18 0.9300 . ?

loop_
_geom_torsion_atom_site_label_1
_geom_torsion_atom_site_label_2
_geom_torsion_atom_site_label_3
_geom_torsion_atom_site_label_4
_geom_torsion
_geom_torsion_site_symmetry_1
_geom_torsion_site_symmetry_2
_geom_torsion_site_symmetry_3
_geom_torsion_site_symmetry_4
_geom_torsion_publ_flag
C6 N5 C4 N12 0.2(2) . . . . ?
Zn3 N5 C4 N12 174.78(14) . . . . ?
C6 N5 C4 C13 179.4(2) . . . . ?
Zn3 N5 C4 C13 -6.0(3) . . . . ?
C11 N12 C4 N5 -0.4(2) . . . . ?
C11 N12 C4 C13 -179.7(2) . . . . ?
C16 N15 C14 N22 0.8(2) . . . . ?
Zn3 N15 C14 N22 171.02(14) . . . . ?
C16 N15 C14 C23 -178.2(2) . . . . ?
Zn3 N15 C14 C23 -8.0(3) . . . . ?
C21 N22 C14 N15 -1.5(3) . . . . ?
C21 N22 C14 C23 177.6(2) . . . . ?
C4 N5 C6 C7 179.4(2) . . . . ?
Zn3 N5 C6 C7 5.2(3) . . . . ?
C4 N5 C6 C11 0.2(2) . . . . ?
Zn3 N5 C6 C11 -174.05(14) . . . . ?
N5 C6 C7 C8 -179.7(2) . . . . ?
C11 C6 C7 C8 -0.5(3) . . . . ?
C4 N12 C11 C10 -179.5(2) . . . . ?
C4 N12 C11 C6 0.5(2) . . . . ?
C7 C6 C11 N12 -179.77(19) . . . . ?
N5 C6 C11 N12 -0.4(2) . . . . ?
C7 C6 C11 C10 0.2(3) . . . . ?
N5 C6 C11 C10 179.58(19) . . . . ?
C14 N22 C21 C20 -177.5(2) . . . . ?
C14 N22 C21 C16 1.4(2) . . . . ?
N12 C11 C10 C9 -179.6(2) . . . . ?
C6 C11 C10 C9 0.5(3) . . . . ?
N22 C21 C16 C17 -179.36(19) . . . . ?
C20 C21 C16 C17 -0.3(3) . . . . ?
N22 C21 C16 N15 -0.9(2) . . . . ?
C20 C21 C16 N15 178.15(19) . . . . ?
C14 N15 C16 C17 178.3(2) . . . . ?
Zn3 N15 C16 C17 8.7(3) . . . . ?
C14 N15 C16 C21 0.1(2) . . . . ?
Zn3 N15 C16 C21 -169.49(15) . . . . ?
C6 C7 C8 C9 0.1(3) . . . . ?
C21 C16 C17 C18 0.7(3) . . . . ?
N15 C16 C17 C18 -177.4(2) . . . . ?
C11 C10 C9 C8 -0.8(3) . . . . ?
C7 C8 C9 C10 0.6(3) . . . . ?
N22 C21 C20 C19 178.8(2) . . . . ?
C16 C21 C20 C19 0.0(3) . . . . ?
C21 C20 C19 C18 -0.1(3) . . . . ?
C16 C17 C18 C19 -0.8(3) . . . . ?
C20 C19 C18 C17 0.5(3) . . . . ?
